data_7220457
loop_
_publ_author_name
'Bing, Yingying'
'Yu, Meihui'
'ming, hu'

_publ_section_title
;
 Synthesis, structures, and properties of seven transition metal
 coordination polymers based on a long semirigid dicarboxylic acid ligand
;
_journal_name_full 'RSC Adv.'
_journal_paper_doi 10.1039/C5RA06012E
_journal_year 2015
_chemical_formula_sum 'C20 H16 Co O8'
_chemical_formula_weight 443.26
_chemical_name_systematic
; 
 ? 
;
_space_group_IT_number 62
_symmetry_cell_setting orthorhombic
_symmetry_space_group_name_Hall '-P 2ac 2n'
_symmetry_space_group_name_H-M 'P n m a'
_atom_sites_solution_hydrogens geom
_atom_sites_solution_primary direct
_atom_sites_solution_secondary difmap
_audit_creation_method SHELXL-97
_audit_update_record
;
2015-03-12 deposited with the CCDC.
2015-05-13 downloaded from the CCDC.
;
_cell_angle_alpha 90.00
_cell_angle_beta 90.00
_cell_angle_gamma 90.00
_cell_formula_units_Z 4
_cell_length_a 5.6453(13)
_cell_length_b 40.200(9)
_cell_length_c 7.6789(19)
_cell_measurement_temperature 293(2)
_cell_volume 1742.7(7)
_computing_structure_refinement 'SHELXL-97 (Sheldrick, 1997)'
_computing_structure_solution 'SHELXS-97 (Sheldrick, 1990)'
_diffrn_ambient_temperature 293(2)
_diffrn_measured_fraction_theta_full 0.998
_diffrn_measured_fraction_theta_max 0.998
_diffrn_radiation_monochromator graphite
_diffrn_radiation_source 'fine-focus sealed tube'
_diffrn_radiation_type MoK\a
_diffrn_radiation_wavelength 0.71073
_diffrn_reflns_av_R_equivalents 0.0497
_diffrn_reflns_av_sigmaI/netI 0.0521
_diffrn_reflns_limit_h_max 7
_diffrn_reflns_limit_h_min -7
_diffrn_reflns_limit_k_max 46
_diffrn_reflns_limit_k_min -53
_diffrn_reflns_limit_l_max 10
_diffrn_reflns_limit_l_min -7
_diffrn_reflns_number 9652
_diffrn_reflns_theta_full 28.38
_diffrn_reflns_theta_max 28.38
_diffrn_reflns_theta_min 2.03
_exptl_absorpt_coefficient_mu 1.035
_exptl_crystal_density_diffrn 1.689
_exptl_crystal_density_method 'not measured'
_exptl_crystal_description sheet
_exptl_crystal_F_000 908
_refine_diff_density_max 0.511
_refine_diff_density_min -0.496
_refine_diff_density_rms 0.079
_refine_ls_extinction_method none
_refine_ls_goodness_of_fit_ref 1.067
_refine_ls_hydrogen_treatment mixed
_refine_ls_matrix_type full
_refine_ls_number_parameters 168
_refine_ls_number_reflns 2211
_refine_ls_number_restraints 0
_refine_ls_restrained_S_all 1.067
_refine_ls_R_factor_all 0.0590
_refine_ls_R_factor_gt 0.0380
_refine_ls_shift/su_max 0.002
_refine_ls_shift/su_mean 0.000
_refine_ls_structure_factor_coef Fsqd
_refine_ls_weighting_details 'calc w=1/[\s^2^(Fo^2^)+(0.0337P)^2^+1.1365P] where P=(Fo^2^+2Fc^2^)/3'
_refine_ls_weighting_scheme calc
_refine_ls_wR_factor_gt 0.0813
_refine_ls_wR_factor_ref 0.0868
_reflns_number_gt 1762
_reflns_number_total 2215
_reflns_threshold_expression >2sigma(I)
_cod_data_source_file c5ra06012e2.cif
_cod_data_source_block 3
_cod_original_sg_symbol_H-M Pnma
_cod_database_code 7220457

loop_
_symmetry_equiv_pos_as_xyz
'x, y, z'
'-x+1/2, -y, z+1/2'
'x+1/2, -y+1/2, -z+1/2'
'-x, y+1/2, -z'
'-x, -y, -z'
'x-1/2, y, -z-1/2'
'-x-1/2, y-1/2, z-1/2'
'x, -y-1/2, z'

loop_
_atom_site_label
_atom_site_type_symbol
_atom_site_fract_x
_atom_site_fract_y
_atom_site_fract_z
_atom_site_U_iso_or_equiv
_atom_site_adp_type
_atom_site_occupancy
_atom_site_symmetry_multiplicity
_atom_site_calc_flag
_atom_site_refinement_flags
Co1 Co 0.24110(7) 0.2500 0.42955(5) 0.01710(12) Uani 1 2 d S
O1 O 0.6144(4) 0.2500 0.3383(3) 0.0178(4) Uani 1 2 d S
O2 O -0.2508(3) 0.05899(4) 0.5086(3) 0.0339(4) Uani 1 1 d .
O3 O -0.0504(3) 0.21400(4) 0.5136(2) 0.0331(4) Uani 1 1 d .
O4 O 0.2861(3) 0.19751(4) 0.4036(2) 0.0361(4) Uani 1 1 d .
O5 O 0.3817(5) 0.2500 0.6788(3) 0.0346(6) Uani 1 2 d S
C1 C -0.1487(4) 0.09026(5) 0.5021(3) 0.0235(4) Uani 1 1 d .
C2 C 0.0042(4) 0.15550(5) 0.4808(3) 0.0215(4) Uani 1 1 d .
C3 C 0.0850(4) 0.19064(5) 0.4643(3) 0.0250(5) Uani 1 1 d .
C4 C -0.1129(4) 0.03040(5) 0.5011(3) 0.0248(5) Uani 1 1 d .
C5 C 0.0622(4) 0.09722(5) 0.4183(3) 0.0257(5) Uani 1 1 d .
C6 C -0.2078(4) 0.14794(5) 0.5623(3) 0.0273(5) Uani 1 1 d .
C7 C 0.0998(4) 0.02673(5) 0.5881(3) 0.0273(5) Uani 1 1 d .
C8 C 0.1385(4) 0.13000(5) 0.4103(3) 0.0243(5) Uani 1 1 d .
C9 C -0.2850(4) 0.11534(6) 0.5754(3) 0.0280(5) Uani 1 1 d .
C10 C -0.2121(4) 0.00383(5) 0.4129(3) 0.0265(5) Uani 1 1 d .
H2 H -0.354(5) 0.0072(6) 0.353(3) 0.029(6) Uiso 1 1 d .
H4 H 0.152(5) 0.0799(6) 0.364(3) 0.037(7) Uiso 1 1 d .
H5 H 0.274(4) 0.1346(6) 0.351(3) 0.025(6) Uiso 1 1 d .
H1 H 0.165(5) 0.0444(6) 0.652(3) 0.036(7) Uiso 1 1 d .
H3 H -0.428(5) 0.1100(6) 0.631(3) 0.033(7) Uiso 1 1 d .
H8 H 0.679(5) 0.2660(6) 0.378(3) 0.033(7) Uiso 1 1 d .
H7 H 0.380(6) 0.2638(7) 0.737(4) 0.063(11) Uiso 1 1 d .
H6 H -0.311(5) 0.1652(7) 0.607(4) 0.048(8) Uiso 1 1 d .

loop_
_atom_site_aniso_label
_atom_site_aniso_U_11
_atom_site_aniso_U_22
_atom_site_aniso_U_33
_atom_site_aniso_U_23
_atom_site_aniso_U_13
_atom_site_aniso_U_12
Co1 0.0172(2) 0.01588(19) 0.01823(19) 0.000 -0.00017(16) 0.000
O1 0.0177(11) 0.0147(10) 0.0211(10) 0.000 -0.0003(8) 0.000
O2 0.0268(9) 0.0146(7) 0.0602(11) 0.0019(7) 0.0033(9) -0.0019(6)
O3 0.0446(11) 0.0164(8) 0.0383(9) -0.0037(7) -0.0070(8) 0.0054(7)
O4 0.0359(11) 0.0234(8) 0.0491(11) 0.0058(7) 0.0007(8) -0.0073(7)
O5 0.0454(17) 0.0369(15) 0.0216(12) 0.000 -0.0090(11) 0.000
C1 0.0263(12) 0.0150(9) 0.0292(10) 0.0026(8) -0.0031(9) -0.0017(8)
C2 0.0247(12) 0.0162(9) 0.0235(10) 0.0009(8) -0.0046(8) 0.0003(8)
C3 0.0353(14) 0.0166(10) 0.0230(11) 0.0010(8) -0.0113(9) -0.0007(9)
C4 0.0276(12) 0.0156(10) 0.0313(11) 0.0036(8) 0.0037(9) 0.0002(9)
C5 0.0288(12) 0.0157(10) 0.0327(12) 0.0001(8) 0.0067(10) 0.0019(9)
C6 0.0280(13) 0.0199(10) 0.0341(11) -0.0022(9) 0.0040(10) 0.0039(9)
C7 0.0308(13) 0.0174(10) 0.0336(12) -0.0018(9) -0.0034(10) -0.0066(9)
C8 0.0228(12) 0.0192(10) 0.0308(11) 0.0042(8) 0.0036(10) -0.0005(9)
C9 0.0234(13) 0.0240(11) 0.0367(12) 0.0045(9) 0.0066(10) 0.0013(9)
C10 0.0237(13) 0.0197(10) 0.0363(12) 0.0040(9) -0.0043(9) -0.0024(8)

loop_
_atom_type_symbol
_atom_type_description
_atom_type_scat_dispersion_real
_atom_type_scat_dispersion_imag
_atom_type_scat_source
C C 0.0033 0.0016 'International Tables Vol C Tables 4.2.6.8 and 6.1.1.4'
H H 0.0000 0.0000 'International Tables Vol C Tables 4.2.6.8 and 6.1.1.4'
Co Co 0.3494 0.9721 'International Tables Vol C Tables 4.2.6.8 and 6.1.1.4'
O O 0.0106 0.0060 'International Tables Vol C Tables 4.2.6.8 and 6.1.1.4'

loop_
_geom_angle_atom_site_label_1
_geom_angle_atom_site_label_2
_geom_angle_atom_site_label_3
_geom_angle
_geom_angle_site_symmetry_1
_geom_angle_site_symmetry_3
O5 Co1 O4 92.33(5) . .
O5 Co1 O4 92.33(5) . 8_565
O4 Co1 O4 162.60(10) . 8_565
O5 Co1 O1 176.64(10) . 6_556
O4 Co1 O1 87.18(5) . 6_556
O4 Co1 O1 87.18(5) 8_565 6_556
O5 Co1 O1 85.86(10) . .
O4 Co1 O1 81.81(5) . .
O4 Co1 O1 81.81(5) 8_565 .
O1 Co1 O1 90.78(5) 6_556 .
O5 Co1 O3 90.87(8) . .
O4 Co1 O3 59.07(6) . .
O4 Co1 O3 137.59(6) 8_565 .
O1 Co1 O3 91.72(6) 6_556 .
O1 Co1 O3 140.60(4) . .
O5 Co1 O3 90.87(8) . 8_565
O4 Co1 O3 137.59(6) . 8_565
O4 Co1 O3 59.07(6) 8_565 8_565
O1 Co1 O3 91.72(6) 6_556 8_565
O1 Co1 O3 140.60(4) . 8_565
O3 Co1 O3 78.61(8) . 8_565
Co1 O1 Co1 127.56(10) 6_656 .
Co1 O1 H8 101.9(19) 6_656 .
Co1 O1 H8 108.4(19) . .
C1 O2 C4 121.08(18) . .
C3 O3 Co1 87.16(14) . .
C3 O4 Co1 94.29(13) . .
Co1 O5 H7 125(3) . .
C5 C1 O2 124.0(2) . .
C5 C1 C9 121.31(19) . .
O2 C1 C9 114.5(2) . .
C6 C2 C8 119.16(19) . .
C6 C2 C3 120.77(19) . .
C8 C2 C3 120.1(2) . .
O4 C3 O3 119.5(2) . .
O4 C3 C2 121.1(2) . .
O3 C3 C2 119.4(2) . .
C7 C4 C10 120.4(2) . .
C7 C4 O2 123.7(2) . .
C10 C4 O2 115.6(2) . .
C1 C5 C8 118.7(2) . .
C1 C5 H4 120.8(16) . .
C8 C5 H4 120.5(16) . .
C2 C6 C9 120.9(2) . .
C2 C6 H6 121.6(17) . .
C9 C6 H6 117.4(17) . .
C4 C7 C10 119.4(2) . 5_556
C4 C7 H1 120.9(16) . .
C10 C7 H1 119.6(16) 5_556 .
C2 C8 C5 121.1(2) . .
C2 C8 H5 120.3(14) . .
C5 C8 H5 118.5(14) . .
C6 C9 C1 118.9(2) . .
C6 C9 H3 121.4(15) . .
C1 C9 H3 119.6(15) . .
C7 C10 C4 120.2(2) 5_556 .
C7 C10 H2 121.3(14) 5_556 .
C4 C10 H2 118.4(14) . .

loop_
_geom_bond_atom_site_label_1
_geom_bond_atom_site_label_2
_geom_bond_distance
_geom_bond_site_symmetry_2
Co1 O5 2.072(3) .
Co1 O4 2.1348(17) .
Co1 O4 2.1348(17) 8_565
Co1 O1 2.178(2) 6_556
Co1 O1 2.221(2) .
Co1 O3 2.2846(18) .
Co1 O3 2.2846(18) 8_565
O1 Co1 2.178(2) 6_656
O1 H8 0.80(2) .
O2 C1 1.384(2) .
O2 C4 1.389(3) .
O3 C3 1.269(3) .
O4 C3 1.258(3) .
O5 H7 0.71(3) .
C1 C5 1.382(3) .
C1 C9 1.388(3) .
C2 C6 1.384(3) .
C2 C8 1.385(3) .
C2 C3 1.490(3) .
C4 C7 1.382(3) .
C4 C10 1.383(3) .
C5 C8 1.388(3) .
C5 H4 0.96(3) .
C6 C9 1.385(3) .
C6 H6 0.97(3) .
C7 C10 1.382(3) 5_556
C7 H1 0.94(3) .
C8 H5 0.91(2) .
C9 H3 0.94(3) .
C10 C7 1.382(3) 5_556
C10 H2 0.93(3) .

loop_
_geom_torsion_atom_site_label_1
_geom_torsion_atom_site_label_2
_geom_torsion_atom_site_label_3
_geom_torsion_atom_site_label_4
_geom_torsion
_geom_torsion_site_symmetry_1
_geom_torsion_site_symmetry_4
O5 Co1 O1 Co1 180.0 . 6_656
O4 Co1 O1 Co1 87.04(5) . 6_656
O4 Co1 O1 Co1 -87.04(5) 8_565 6_656
O1 Co1 O1 Co1 0.0 6_556 6_656
O3 Co1 O1 Co1 93.67(9) . 6_656
O3 Co1 O1 Co1 -93.67(9) 8_565 6_656
O5 Co1 O3 C3 -92.59(13) . .
O4 Co1 O3 C3 -0.39(12) . .
O4 Co1 O3 C3 173.00(12) 8_565 .
O1 Co1 O3 C3 85.29(12) 6_556 .
O1 Co1 O3 C3 -8.05(18) . .
O3 Co1 O3 C3 176.70(10) 8_565 .
O5 Co1 O4 C3 90.02(15) . .
O4 Co1 O4 C3 -164.6(2) 8_565 .
O1 Co1 O4 C3 -93.31(14) 6_556 .
O1 Co1 O4 C3 175.50(14) . .
O3 Co1 O4 C3 0.40(12) . .
O3 Co1 O4 C3 -3.84(18) 8_565 .
C4 O2 C1 C5 28.5(3) . .
C4 O2 C1 C9 -156.5(2) . .
Co1 O4 C3 O3 -0.7(2) . .
Co1 O4 C3 C2 179.85(17) . .
Co1 O3 C3 O4 0.7(2) . .
Co1 O3 C3 C2 -179.89(17) . .
C6 C2 C3 O4 174.0(2) . .
C8 C2 C3 O4 -7.7(3) . .
C6 C2 C3 O3 -5.4(3) . .
C8 C2 C3 O3 172.9(2) . .
C1 O2 C4 C7 41.4(3) . .
C1 O2 C4 C10 -144.6(2) . .
O2 C1 C5 C8 175.5(2) . .
C9 C1 C5 C8 0.8(3) . .
C8 C2 C6 C9 0.7(3) . .
C3 C2 C6 C9 179.0(2) . .
C10 C4 C7 C10 -0.4(4) . 5_556
O2 C4 C7 C10 173.3(2) . 5_556
C6 C2 C8 C5 0.8(3) . .
C3 C2 C8 C5 -177.5(2) . .
C1 C5 C8 C2 -1.5(3) . .
C2 C6 C9 C1 -1.4(3) . .
C5 C1 C9 C6 0.6(3) . .
O2 C1 C9 C6 -174.6(2) . .
C7 C4 C10 C7 0.4(4) . 5_556
O2 C4 C10 C7 -173.8(2) . 5_556
